data_2202775
loop_
_publ_author_name
'Li, Chun Hui'
'Wang, Ru-Ji'
'Kou, Hui-Zhong'
'Li, Yadong'

_publ_section_title
;
 Heptapyridinebis(\m-dimethylglyoximato)tricopper(II) diperchlorate: a
 novel trinuclear copper complex bridged by glyoximate groups
;
_journal_issue 8
_journal_name_full 'Acta Crystallographica Section E'
_journal_page_first m608
_journal_page_last m610
_journal_paper_doi 10.1107/S160053680301331X
_journal_volume 59
_journal_year 2003
_chemical_formula_iupac '[Cu3 (C4 H6 N2 O2)2 (C5 H5 N)7] (Cl O4)2'
_chemical_formula_moiety 'C43 H47 Cu3 N11 O4 2+, 2Cl O4 1-'
_chemical_formula_structural 'Cu3 (C5 H5 N)7 (C4 H6 N2 O2)2 (Cl O4)2'
_chemical_formula_sum 'C43 H47 Cl2 Cu3 N11 O12'
_chemical_formula_weight 1171.47
_space_group_IT_number 15
_symmetry_cell_setting monoclinic
_symmetry_space_group_name_Hall '-C 2yc'
_symmetry_space_group_name_H-M 'C 1 2/c 1'
_atom_sites_solution_hydrogens geom
_atom_sites_solution_primary direct
_atom_sites_solution_secondary difmap
_audit_creation_method SHELXL-97
_cell_angle_alpha 90.00
_cell_angle_beta 104.48(3)
_cell_angle_gamma 90.00
_cell_formula_units_Z 4
_cell_length_a 24.615(5)
_cell_length_b 8.3158(17)
_cell_length_c 25.469(5)
_cell_measurement_reflns_used 3680
_cell_measurement_temperature 293(2)
_cell_measurement_theta_max 25.2
_cell_measurement_theta_min 2.6
_cell_volume 5047.7(19)
_computing_cell_refinement SMART
_computing_data_collection 'SMART (Bruker, 1997)'
_computing_data_reduction 'SMART (Bruker, 1997)'
_computing_molecular_graphics SHELXTL
_computing_publication_material SHELXTL
_computing_structure_refinement SHELXTL
_diffrn_ambient_temperature 293(2)
_diffrn_detector_area_resol_mean '15\\times15 microns'
_diffrn_measured_fraction_theta_full 0.997
_diffrn_measured_fraction_theta_max 0.997
_diffrn_measurement_device_type 'Bruker CCD area-detector'
_diffrn_measurement_method '\f and \w'
_diffrn_radiation_monochromator graphite
_diffrn_radiation_source 'fine-focus sealed tube'
_diffrn_radiation_type MoK\a
_diffrn_radiation_wavelength 0.71073
_diffrn_reflns_av_R_equivalents 0.0612
_diffrn_reflns_av_sigmaI/netI 0.1282
_diffrn_reflns_limit_h_max 34
_diffrn_reflns_limit_h_min -34
_diffrn_reflns_limit_k_max 11
_diffrn_reflns_limit_k_min -10
_diffrn_reflns_limit_l_max 34
_diffrn_reflns_limit_l_min -35
_diffrn_reflns_number 19837
_diffrn_reflns_theta_full 30.00
_diffrn_reflns_theta_max 30
_diffrn_reflns_theta_min 2.66
_diffrn_standards_decay_% none
_diffrn_standards_interval_count none
_diffrn_standards_interval_time none
_diffrn_standards_number none
_exptl_absorpt_coefficient_mu 1.428
_exptl_absorpt_correction_T_max 0.807
_exptl_absorpt_correction_T_min 0.717
_exptl_absorpt_correction_type multi-scan
_exptl_absorpt_process_details '(SADABS; Bruker, 1999)'
_exptl_crystal_colour black
_exptl_crystal_density_diffrn 1.541
_exptl_crystal_density_method 'not measured'
_exptl_crystal_description prism
_exptl_crystal_F_000 2396
_exptl_crystal_size_max 0.25
_exptl_crystal_size_mid 0.2
_exptl_crystal_size_min 0.15
_refine_diff_density_max 0.530
_refine_diff_density_min -0.639
_refine_ls_extinction_method none
_refine_ls_goodness_of_fit_ref 1.065
_refine_ls_hydrogen_treatment constr
_refine_ls_matrix_type full
_refine_ls_number_parameters 322
_refine_ls_number_reflns 7345
_refine_ls_number_restraints 0
_refine_ls_restrained_S_all 1.065
_refine_ls_R_factor_all 0.1256
_refine_ls_R_factor_gt 0.0514
_refine_ls_shift/su_max 0.003
_refine_ls_shift/su_mean 0.000
_refine_ls_structure_factor_coef Fsqd
_refine_ls_weighting_details
;
calc w = {exp[1.50(sin\q/\l)^2^]}/[\s^2^(Fo^2^)+(0.001P)^2^]
where P = (Fo^2^+2Fc^2^)/3
;
_refine_ls_weighting_scheme calc
_refine_ls_wR_factor_gt 0.0746
_refine_ls_wR_factor_ref 0.0822
_reflns_number_gt 2919
_reflns_number_total 7370
_reflns_threshold_expression I>2\s(I)
_cod_data_source_file ob6252.cif
_cod_data_source_block I
_cod_depositor_comments
;
The following automatic conversions were performed:
'_symmetry_cell_setting' value 'Monoclinic' changed to 'monoclinic'
according to '/home/saulius/struct/CIF-dictionaries/cif_core.dic'
dictionary named 'cif_core.dic' version 2.4.1 from 2010-06-29.

Automatic conversion script
Id: cif_fix_enum 1527 2010-12-29 10:47:43Z saulius 

The following automatic conversions were performed:

'_symmetry_cell_setting' value 'Monoclinic' changed to 'monoclinic'
according to /home/saulius/struct/CIF-dictionaries/cif_core.dic
dictionary named 'cif_core.dic' version 2.4.1 from 2010-06-29.

Automatic conversion script
Id: cif_fix_values 1715 2011-07-08 13:25:40Z adriana 
;
_cod_original_sg_symbol_H-M 'C 2/c'
_cod_database_code 2202775
_cod_database_fobs_code 2202775

loop_
_symmetry_equiv_pos_as_xyz
'x, y, z'
'-x, y, -z+1/2'
'x+1/2, y+1/2, z'
'-x+1/2, y+1/2, -z+1/2'
'-x, -y, -z'
'x, -y, z-1/2'
'-x+1/2, -y+1/2, -z'
'x+1/2, -y+1/2, z-1/2'

loop_
_atom_site_label
_atom_site_fract_x
_atom_site_fract_y
_atom_site_fract_z
_atom_site_U_iso_or_equiv
_atom_site_adp_type
_atom_site_calc_flag
_atom_site_refinement_flags
_atom_site_occupancy
_atom_site_disorder_assembly
_atom_site_disorder_group
_atom_site_type_symbol
Cu1 0.5000 0.27798(8) 0.2500 0.03695(17) Uani d S 1 . . Cu
Cu2 0.411147(18) 0.19183(6) 0.124310(18) 0.04841(15) Uani d . 1 . . Cu
Cl1 0.66856(6) -0.0917(2) 0.14861(6) 0.0784(4) Uani d . 1 . . Cl
O1 0.38765(9) 0.3306(3) 0.17468(9) 0.0488(7) Uani d . 1 . . O
O2 0.51937(10) 0.3049(3) 0.37100(9) 0.0565(8) Uani d . 1 . . O
O3 0.6535(4) 0.0183(8) 0.1751(3) 0.319(5) Uani d . 1 . . O
O4 0.6309(3) -0.1904(10) 0.1414(3) 0.318(5) Uani d . 1 . . O
O5 0.6745(4) -0.0386(10) 0.1057(3) 0.325(5) Uani d . 1 . . O
O6 0.7129(3) -0.1487(11) 0.1680(3) 0.351(6) Uani d . 1 . . O
N1 0.35001(14) 0.3280(4) 0.05632(13) 0.0604(10) Uani d . 1 . . N
N2 0.43487(14) 0.0347(4) 0.07239(13) 0.0530(9) Uani d . 1 . . N
N3 0.36047(13) 0.0113(4) 0.14329(13) 0.0538(9) Uani d . 1 . . N
N4 0.5000 0.0226(5) 0.2500 0.0425(11) Uani d S 1 . . N
N5 0.41851(11) 0.3259(3) 0.22596(11) 0.0379(7) Uani d . 1 . . N
N6 0.48431(12) 0.3182(4) 0.32218(11) 0.0409(8) Uani d . 1 . . N
C1 0.30521(19) 0.3961(6) 0.06513(17) 0.0693(14) Uani d . 1 . . C
H1A 0.2972 0.3767 0.0983 0.083 Uiso calc R 1 . . H
C2 0.2694(2) 0.4935(7) 0.0294(2) 0.0868(17) Uani d . 1 . . C
H2A 0.2389 0.5413 0.0386 0.104 Uiso calc R 1 . . H
C3 0.2793(2) 0.5184(7) -0.0192(2) 0.1012(19) Uani d . 1 . . C
H3A 0.2551 0.5818 -0.0449 0.121 Uiso calc R 1 . . H
C4 0.3248(3) 0.4500(8) -0.0304(2) 0.116(2) Uani d . 1 . . C
H4A 0.3324 0.4644 -0.0640 0.139 Uiso calc R 1 . . H
C5 0.3597(2) 0.3583(7) 0.0092(2) 0.0930(18) Uani d . 1 . . C
H5A 0.3920 0.3156 0.0019 0.112 Uiso calc R 1 . . H
C6 0.39805(18) -0.0334(6) 0.03109(17) 0.0700(14) Uani d . 1 . . C
H6A 0.3612 0.0038 0.0225 0.084 Uiso calc R 1 . . H
C7 0.4116(2) -0.1542(7) 0.00087(19) 0.103(2) Uani d . 1 . . C
H7A 0.3849 -0.1947 -0.0287 0.124 Uiso calc R 1 . . H
C8 0.4644(3) -0.2155(7) 0.0143(2) 0.121(2) Uani d . 1 . . C
H8A 0.4740 -0.3016 -0.0049 0.146 Uiso calc R 1 . . H
C9 0.5029(2) -0.1487(7) 0.0562(2) 0.1011(19) Uani d . 1 . . C
H9A 0.5396 -0.1868 0.0658 0.121 Uiso calc R 1 . . H
C10 0.48668(18) -0.0237(6) 0.08408(16) 0.0653(13) Uani d . 1 . . C
H10A 0.5133 0.0222 0.1126 0.078 Uiso calc R 1 . . H
C11 0.37271(19) -0.1439(6) 0.14398(18) 0.0719(14) Uani d . 1 . . C
H11A 0.4053 -0.1745 0.1344 0.086 Uiso calc R 1 . . H
C12 0.3401(2) -0.2620(6) 0.1580(2) 0.0924(17) Uani d . 1 . . C
H12A 0.3505 -0.3696 0.1581 0.111 Uiso calc R 1 . . H
C13 0.2924(2) -0.2185(8) 0.1715(2) 0.0977(19) Uani d . 1 . . C
H13A 0.2691 -0.2960 0.1807 0.117 Uiso calc R 1 . . H
C14 0.2790(2) -0.0605(8) 0.1716(2) 0.0938(18) Uani d . 1 . . C
H14A 0.2463 -0.0279 0.1805 0.113 Uiso calc R 1 . . H
C15 0.31472(19) 0.0511(6) 0.15829(17) 0.0744(15) Uani d . 1 . . C
H15A 0.3062 0.1596 0.1600 0.089 Uiso calc R 1 . . H
C16 0.53702(16) -0.0623(5) 0.23080(16) 0.0533(11) Uani d . 1 . . C
H16A 0.5636 -0.0069 0.2176 0.064 Uiso calc R 1 . . H
C17 0.5376(2) -0.2240(6) 0.2298(2) 0.0902(17) Uani d . 1 . . C
H17A 0.5635 -0.2787 0.2153 0.108 Uiso calc R 1 . . H
C18 0.5000 -0.3055(9) 0.2500 0.133(4) Uani d S 1 . . C
H18A 0.5000 -0.4174 0.2500 0.160 Uiso calc SR 1 . . H
C19 0.33500(14) 0.4091(5) 0.25580(15) 0.0645(13) Uani d . 1 . . C
H19A 0.3171 0.4053 0.2177 0.097 Uiso calc R 1 . . H
H19B 0.3321 0.5159 0.2692 0.097 Uiso calc R 1 . . H
H19C 0.3169 0.3347 0.2747 0.097 Uiso calc R 1 . . H
C20 0.39531(15) 0.3646(4) 0.26476(14) 0.0412(9) Uani d . 1 . . C
C21 0.43287(16) 0.3603(4) 0.31935(14) 0.0424(10) Uani d . 1 . . C
C22 0.41269(16) 0.3983(5) 0.36877(14) 0.0725(15) Uani d . 1 . . C
H22A 0.4433 0.3889 0.4005 0.109 Uiso calc R 1 . . H
H22B 0.3836 0.3242 0.3714 0.109 Uiso calc R 1 . . H
H22C 0.3982 0.5060 0.3662 0.109 Uiso calc R 1 . . H

loop_
_atom_site_aniso_label
_atom_site_aniso_U_11
_atom_site_aniso_U_22
_atom_site_aniso_U_33
_atom_site_aniso_U_12
_atom_site_aniso_U_13
_atom_site_aniso_U_23
Cu1 0.0374(4) 0.0344(4) 0.0440(4) 0.000 0.0196(3) 0.000
Cu2 0.0424(3) 0.0548(4) 0.0500(3) -0.0053(3) 0.0153(2) -0.0088(3)
Cl1 0.0512(8) 0.1039(13) 0.0805(10) 0.0003(8) 0.0175(7) -0.0048(9)
O1 0.0427(15) 0.057(2) 0.0445(15) 0.0061(13) 0.0061(12) -0.0030(14)
O2 0.0584(17) 0.074(2) 0.0394(15) 0.0223(16) 0.0167(13) 0.0078(15)
O3 0.477(12) 0.167(6) 0.441(10) 0.016(7) 0.357(10) -0.067(7)
O4 0.187(6) 0.296(10) 0.466(12) -0.161(7) 0.072(7) -0.055(8)
O5 0.403(12) 0.421(12) 0.222(7) 0.057(9) 0.213(8) 0.111(7)
O6 0.144(5) 0.531(14) 0.299(9) 0.156(7) -0.096(5) -0.046(9)
N1 0.058(2) 0.068(3) 0.057(2) 0.004(2) 0.0182(18) 0.004(2)
N2 0.044(2) 0.065(3) 0.050(2) -0.0082(19) 0.0133(17) -0.0110(19)
N3 0.052(2) 0.053(3) 0.061(2) -0.0047(19) 0.0228(18) -0.003(2)
N4 0.043(3) 0.035(3) 0.053(3) 0.000 0.018(2) 0.000
N5 0.0408(18) 0.033(2) 0.0443(18) 0.0030(14) 0.0191(15) 0.0013(16)
N6 0.0481(19) 0.037(2) 0.0421(18) 0.0060(16) 0.0199(15) 0.0045(16)
C1 0.063(3) 0.092(4) 0.049(3) 0.009(3) 0.006(2) 0.006(3)
C2 0.070(4) 0.107(5) 0.075(4) 0.015(3) 0.004(3) 0.004(4)
C3 0.106(5) 0.105(5) 0.079(4) 0.012(4) -0.003(4) 0.013(4)
C4 0.146(6) 0.130(6) 0.081(4) 0.015(5) 0.046(4) 0.043(4)
C5 0.090(4) 0.117(5) 0.085(4) 0.023(4) 0.046(3) 0.028(4)
C6 0.053(3) 0.090(4) 0.064(3) -0.004(3) 0.010(2) -0.031(3)
C7 0.090(4) 0.124(6) 0.081(4) 0.013(4) -0.006(3) -0.059(4)
C8 0.128(5) 0.121(6) 0.105(5) 0.031(5) 0.011(4) -0.067(4)
C9 0.083(4) 0.121(5) 0.095(4) 0.038(4) 0.013(3) -0.034(4)
C10 0.053(3) 0.082(4) 0.060(3) 0.005(3) 0.011(2) -0.016(3)
C11 0.077(3) 0.060(4) 0.083(4) -0.008(3) 0.027(3) 0.001(3)
C12 0.111(5) 0.057(4) 0.114(4) -0.016(3) 0.036(4) 0.000(3)
C13 0.096(5) 0.082(5) 0.118(5) -0.038(4) 0.032(4) 0.018(4)
C14 0.080(4) 0.096(5) 0.121(5) -0.020(4) 0.056(3) 0.015(4)
C15 0.070(3) 0.069(4) 0.097(4) -0.010(3) 0.046(3) 0.003(3)
C16 0.055(3) 0.043(3) 0.068(3) 0.000(2) 0.027(2) -0.002(2)
C17 0.098(4) 0.050(4) 0.136(5) 0.015(3) 0.054(3) -0.010(4)
C18 0.145(8) 0.032(5) 0.255(11) 0.000 0.110(8) 0.000
C19 0.046(3) 0.081(4) 0.072(3) 0.013(2) 0.025(2) 0.001(3)
C20 0.040(2) 0.039(3) 0.049(2) 0.0060(18) 0.0216(19) 0.005(2)
C21 0.052(2) 0.038(2) 0.047(2) 0.0072(19) 0.028(2) 0.007(2)
C22 0.077(3) 0.101(4) 0.050(3) 0.038(3) 0.037(2) 0.012(3)

loop_
_atom_type_symbol
_atom_type_description
_atom_type_scat_dispersion_real
_atom_type_scat_dispersion_imag
_atom_type_scat_source
C C 0.0033 0.0016 'International Tables Vol C Tables 4.2.6.8 and 6.1.1.4'
H H 0.0000 0.0000 'International Tables Vol C Tables 4.2.6.8 and 6.1.1.4'
N N 0.0061 0.0033 'International Tables Vol C Tables 4.2.6.8 and 6.1.1.4'
O O 0.0106 0.0060 'International Tables Vol C Tables 4.2.6.8 and 6.1.1.4'
Cl Cl 0.1484 0.1585 'International Tables Vol C Tables 4.2.6.8 and 6.1.1.4'
Cu Cu 0.3201 1.2651 'International Tables Vol C Tables 4.2.6.8 and 6.1.1.4'

loop_
_geom_angle_atom_site_label_1
_geom_angle_atom_site_label_2
_geom_angle_atom_site_label_3
_geom_angle_site_symmetry_1
_geom_angle_site_symmetry_3
_geom_angle
_geom_angle_publ_flag
N5 Cu1 N5 . 2_655 156.84(17) yes
N5 Cu1 N6 . . 80.65(12) yes
N5 Cu1 N6 2_655 . 95.48(12) yes
N5 Cu1 N6 . 2_655 95.48(12) no
N5 Cu1 N6 2_655 2_655 80.65(12) no
N6 Cu1 N6 . 2_655 160.75(17) yes
N5 Cu1 N4 . . 101.58(8) yes
N5 Cu1 N4 2_655 . 101.58(8) no
N6 Cu1 N4 . . 99.62(9) yes
N6 Cu1 N4 2_655 . 99.62(9) no
O1 Cu2 O2 . 2_655 94.37(11) yes
O1 Cu2 N2 . . 177.23(12) no
O2 Cu2 N2 2_655 . 87.69(12) no
O1 Cu2 N3 . . 88.86(12) yes
O2 Cu2 N3 2_655 . 155.43(12) yes
N2 Cu2 N3 . . 88.50(13) yes
O1 Cu2 N1 . . 87.55(12) yes
O2 Cu2 N1 2_655 . 102.16(12) no
N2 Cu2 N1 . . 93.84(13) no
N3 Cu2 N1 . . 102.32(13) no
O6 Cl1 O4 . . 112.5(6) no
O6 Cl1 O5 . . 102.3(5) no
O4 Cl1 O5 . . 111.5(5) no
O6 Cl1 O3 . . 116.0(6) no
O4 Cl1 O3 . . 104.9(5) no
O5 Cl1 O3 . . 109.7(5) no
N5 O1 Cu2 . . 116.30(19) no
N6 O2 Cu2 . 2_655 117.17(19) no
C5 N1 C1 . . 115.5(4) no
C5 N1 Cu2 . . 123.6(3) no
C1 N1 Cu2 . . 120.5(3) no
C10 N2 C6 . . 116.6(4) no
C10 N2 Cu2 . . 120.2(3) no
C6 N2 Cu2 . . 122.3(3) no
C15 N3 C11 . . 116.7(4) no
C15 N3 Cu2 . . 119.4(3) no
C11 N3 Cu2 . . 123.9(3) no
C16 N4 C16 2_655 . 116.3(5) no
C16 N4 Cu1 2_655 . 121.9(2) no
C16 N4 Cu1 . . 121.9(2) no
C20 N5 O1 . . 119.0(3) no
C20 N5 Cu1 . . 114.7(2) no
O1 N5 Cu1 . . 126.18(19) no
C21 N6 O2 . . 118.1(3) no
C21 N6 Cu1 . . 113.8(2) no
O2 N6 Cu1 . . 128.1(2) no
N1 C1 C2 . . 125.0(5) no
C3 C2 C1 . . 118.3(5) no
C2 C3 C4 . . 118.9(6) no
C3 C4 C5 . . 118.5(5) no
N1 C5 C4 . . 123.7(5) no
N2 C6 C7 . . 123.3(4) no
C6 C7 C8 . . 119.3(5) no
C9 C8 C7 . . 118.7(5) no
C8 C9 C10 . . 118.8(5) no
N2 C10 C9 . . 123.2(4) no
N3 C11 C12 . . 123.8(5) no
C13 C12 C11 . . 118.4(5) no
C12 C13 C14 . . 119.1(5) no
C13 C14 C15 . . 118.9(5) no
N3 C15 C14 . . 123.1(5) no
N4 C16 C17 . . 123.1(4) no
C16 C17 C18 . . 118.9(5) no
C17 C18 C17 2_655 . 119.7(7) no
N5 C20 C21 . . 115.0(3) no
N5 C20 C19 . . 123.7(3) no
C21 C20 C19 . . 121.3(3) no
N6 C21 C20 . . 115.8(3) no
N6 C21 C22 . . 122.3(3) no
C20 C21 C22 . . 121.9(3) no
N1 C1 H1A . . 117.5 ?
C2 C1 H1A . . 117.5 ?
C3 C2 H2A . . 120.8 ?
C1 C2 H2A . . 120.8 ?
C2 C3 H3A . . 120.6 ?
C4 C3 H3A . . 120.6 ?
C3 C4 H4A . . 120.7 ?
C5 C4 H4A . . 120.7 ?
N1 C5 H5A . . 118.2 ?
C4 C5 H5A . . 118.2 ?
N2 C6 H6A . . 118.4 ?
C7 C6 H6A . . 118.4 ?
C6 C7 H7A . . 120.3 ?
C8 C7 H7A . . 120.3 ?
C9 C8 H8A . . 120.7 ?
C7 C8 H8A . . 120.7 ?
C8 C9 H9A . . 120.6 ?
C10 C9 H9A . . 120.6 ?
N2 C10 H10A . . 118.4 ?
C9 C10 H10A . . 118.4 ?
N3 C11 H11A . . 118.1 ?
C12 C11 H11A . . 118.1 ?
C13 C12 H12A . . 120.8 ?
C11 C12 H12A . . 120.8 ?
C12 C13 H13A . . 120.4 ?
C14 C13 H13A . . 120.4 ?
C13 C14 H14A . . 120.6 ?
C15 C14 H14A . . 120.6 ?
N3 C15 H15A . . 118.5 ?
C14 C15 H15A . . 118.5 ?
N4 C16 H16A . . 118.5 ?
C17 C16 H16A . . 118.5 ?
C16 C17 H17A . . 120.5 ?
C18 C17 H17A . . 120.5 ?
C17 C18 H18A . . 120.2 ?
C17 C18 H18A 2_655 . 120.2 ?
C20 C19 H19A . . 109.5 ?
C20 C19 H19B . . 109.5 ?
H19A C19 H19B . . 109.5 ?
C20 C19 H19C . . 109.5 ?
H19A C19 H19C . . 109.5 ?
H19B C19 H19C . . 109.5 ?
C21 C22 H22A . . 109.5 ?
C21 C22 H22B . . 109.5 ?
H22A C22 H22B . . 109.5 ?
C21 C22 H22C . . 109.5 ?
H22A C22 H22C . . 109.5 ?
H22B C22 H22C . . 109.5 ?

loop_
_geom_bond_atom_site_label_1
_geom_bond_atom_site_label_2
_geom_bond_site_symmetry_2
_geom_bond_distance
_geom_bond_publ_flag
Cu1 N5 . 1.986(3) yes
Cu1 N5 2_655 1.986(3) no
Cu1 N6 . 1.999(3) yes
Cu1 N6 2_655 1.999(3) no
Cu1 N4 . 2.124(4) yes
Cu2 O1 . 1.919(2) yes
Cu2 O2 2_655 1.929(2) yes
Cu2 N2 . 2.045(3) yes
Cu2 N3 . 2.085(3) yes
Cu2 N1 . 2.290(3) yes
Cl1 O6 . 1.179(5) no
Cl1 O4 . 1.217(5) no
Cl1 O5 . 1.221(5) no
Cl1 O3 . 1.247(5) no
O1 N5 . 1.337(3) no
O2 N6 . 1.329(3) no
O2 Cu2 2_655 1.929(2) no
N1 C5 . 1.305(5) no
N1 C1 . 1.308(5) no
N2 C10 . 1.327(4) no
N2 C6 . 1.331(4) no
N3 C15 . 1.319(4) no
N3 C11 . 1.324(5) no
N4 C16 2_655 1.338(4) no
N4 C16 . 1.338(4) no
N5 C20 . 1.300(4) no
N6 C21 . 1.298(4) no
C1 C2 . 1.363(6) no
C2 C3 . 1.335(6) no
C3 C4 . 1.348(7) no
C4 C5 . 1.380(6) no
C6 C7 . 1.357(6) no
C7 C8 . 1.360(6) no
C8 C9 . 1.355(6) no
C9 C10 . 1.374(6) no
C11 C12 . 1.371(6) no
C12 C13 . 1.354(6) no
C13 C14 . 1.355(7) no
C14 C15 . 1.377(6) no
C16 C17 . 1.345(6) no
C17 C18 . 1.349(6) no
C18 C17 2_655 1.349(6) no
C19 C20 . 1.491(4) no
C20 C21 . 1.465(4) no
C21 C22 . 1.498(4) no
C1 H1A . 0.9300 ?
C2 H2A . 0.9300 ?
C3 H3A . 0.9300 ?
C4 H4A . 0.9300 ?
C5 H5A . 0.9300 ?
C6 H6A . 0.9300 ?
C7 H7A . 0.9300 ?
C8 H8A . 0.9300 ?
C9 H9A . 0.9300 ?
C10 H10A . 0.9300 ?
C11 H11A . 0.9300 ?
C12 H12A . 0.9300 ?
C13 H13A . 0.9300 ?
C14 H14A . 0.9300 ?
C15 H15A . 0.9300 ?
C16 H16A . 0.9300 ?
C17 H17A . 0.9300 ?
C18 H18A . 0.9300 ?
C19 H19A . 0.9600 ?
C19 H19B . 0.9600 ?
C19 H19C . 0.9600 ?
C22 H22A . 0.9600 ?
C22 H22B . 0.9600 ?
C22 H22C . 0.9600 ?
